data_4515719
loop_
_publ_author_name
'Zou, You-Quan'
'Chakraborty, Subrata'
'Nerush, Alexander'
'Oren, Dror'
'Diskin-Posner, Yael'
'Ben-David, Yehoshoa'
'Milstein, David'

_publ_section_title
;
 Highly Selective, Efficient Deoxygenative Hydrogenation of Amides
 Catalyzed by a Manganese Pincer Complex via Metal-Ligand Cooperation.
;
_journal_issue 9
_journal_name_full 'ACS catalysis'
_journal_page_first 8014
_journal_page_last 8019
_journal_paper_doi 10.1021/acscatal.8b02902
_journal_volume 8
_journal_year 2018
_chemical_formula_moiety 'C42 H68 Mn2 N4 O4 P4'
_chemical_formula_sum 'C42 H68 Mn2 N4 O4 P4'
_chemical_formula_weight 926.76
_space_group_crystal_system monoclinic
_space_group_IT_number 14
_space_group_name_Hall '-P 2ybc'
_space_group_name_H-M_alt 'P 1 21/c 1'
_atom_sites_solution_hydrogens geom
_audit_creation_method SHELXL-2014/6
_cell_angle_alpha 90
_cell_angle_beta 99.2180(10)
_cell_angle_gamma 90
_cell_formula_units_Z 4
_cell_length_a 11.6109(2)
_cell_length_b 18.5885(2)
_cell_length_c 21.5322(3)
_cell_measurement_reflns_used 39329
_cell_measurement_temperature 100(2)
_cell_measurement_theta_max 27.51
_cell_measurement_theta_min 1.46
_cell_volume 4587.26(11)
_computing_cell_refinement APEX2
_computing_data_collection 'Collect package APEX2'
_computing_data_reduction APEX2
_computing_structure_refinement 'SHELXL-2014/6 (Sheldrick, 2014)'
_computing_structure_solution 'SHELXS (Sheldrick, 2008)'
_diffrn_ambient_temperature 100(2)
_diffrn_measured_fraction_theta_full 0.997
_diffrn_measured_fraction_theta_max 0.995
_diffrn_measurement_device_type 'Bruker APEX - II KappaCCD'
_diffrn_measurement_method 'omega and phi scans'
_diffrn_radiation_type MoK\a
_diffrn_radiation_wavelength 0.71073
_diffrn_reflns_av_R_equivalents 0.0320
_diffrn_reflns_av_unetI/netI 0.0345
_diffrn_reflns_Laue_measured_fraction_full 0.997
_diffrn_reflns_Laue_measured_fraction_max 0.995
_diffrn_reflns_limit_h_max 15
_diffrn_reflns_limit_h_min -15
_diffrn_reflns_limit_k_max 24
_diffrn_reflns_limit_k_min -21
_diffrn_reflns_limit_l_max 25
_diffrn_reflns_limit_l_min -27
_diffrn_reflns_number 39322
_diffrn_reflns_point_group_measured_fraction_full 0.997
_diffrn_reflns_point_group_measured_fraction_max 0.995
_diffrn_reflns_theta_full 25.242
_diffrn_reflns_theta_max 27.513
_diffrn_reflns_theta_min 1.455
_exptl_absorpt_coefficient_mu 0.734
_exptl_absorpt_correction_T_max 0.8768
_exptl_absorpt_correction_T_min 0.7350
_exptl_absorpt_correction_type numerical
_exptl_absorpt_process_details 'Bruker APEX2'
_exptl_crystal_colour orange
_exptl_crystal_density_diffrn 1.342
_exptl_crystal_description chunk
_exptl_crystal_F_000 1960
_exptl_crystal_size_max 0.447
_exptl_crystal_size_mid 0.259
_exptl_crystal_size_min 0.184
_refine_diff_density_max 0.369
_refine_diff_density_min -0.259
_refine_diff_density_rms 0.055
_refine_ls_extinction_method none
_refine_ls_goodness_of_fit_ref 1.033
_refine_ls_hydrogen_treatment constr
_refine_ls_matrix_type full
_refine_ls_number_parameters 521
_refine_ls_number_reflns 10493
_refine_ls_number_restraints 0
_refine_ls_restrained_S_all 1.033
_refine_ls_R_factor_all 0.0426
_refine_ls_R_factor_gt 0.0309
_refine_ls_shift/su_max 0.002
_refine_ls_shift/su_mean 0.000
_refine_ls_structure_factor_coef Fsqd
_refine_ls_weighting_details 'w=1/[\s^2^(Fo^2^)+(0.0343P)^2^+1.5504P] where P=(Fo^2^+2Fc^2^)/3'
_refine_ls_weighting_scheme calc
_refine_ls_wR_factor_gt 0.0710
_refine_ls_wR_factor_ref 0.0773
_reflns_Friedel_coverage 0.000
_reflns_number_gt 8635
_reflns_number_total 10493
_reflns_threshold_expression 'I > 2\s(I)'
_cod_data_source_file cs8b02902_si_002.cif
_cod_data_source_block complex5
_cod_original_sg_symbol_H-M 'P 21/c'
_cod_database_code 4515719
_shelx_space_group_comment
;
The symmetry employed for this shelxl refinement is uniquely defined
by the following loop, which should always be used as a source of
symmetry information in preference to the above space-group names.
They are only intended as comments.
;
_shelx_estimated_absorpt_t_min 0.735
_shelx_estimated_absorpt_t_max 0.877
_shelxl_version_number 2014/6

loop_
_space_group_symop_operation_xyz
'x, y, z'
'-x, y+1/2, -z+1/2'
'-x, -y, -z'
'x, -y-1/2, z-1/2'

loop_
_atom_site_label
_atom_site_type_symbol
_atom_site_fract_x
_atom_site_fract_y
_atom_site_fract_z
_atom_site_U_iso_or_equiv
_atom_site_adp_type
_atom_site_occupancy
_atom_site_site_symmetry_order
_atom_site_calc_flag
_atom_site_refinement_flags_posn
_atom_site_refinement_flags_adp
Mn1 Mn 0.40036(2) 0.79581(2) 0.40604(2) 0.01499(6) Uani 1 1 d . .
P1 P 0.25114(4) 0.87232(2) 0.36556(2) 0.01782(10) Uani 1 1 d . .
P2 P 0.57464(4) 0.73353(2) 0.42307(2) 0.01761(9) Uani 1 1 d . .
N1 N 0.44863(12) 0.81444(7) 0.31827(6) 0.0179(3) Uani 1 1 d . .
C1 C 0.25053(16) 0.85529(10) 0.28180(8) 0.0247(4) Uani 1 1 d . .
H1A H 0.2046 0.8114 0.2688 0.030 Uiso 1 1 calc R U
H1B H 0.2138 0.8963 0.2567 0.030 Uiso 1 1 calc R U
C2 C 0.37408(16) 0.84562(9) 0.27019(8) 0.0224(4) Uani 1 1 d . .
C3 C 0.40636(18) 0.86319(9) 0.21348(9) 0.0285(4) Uani 1 1 d . .
H3 H 0.3527 0.8855 0.1813 0.034 Uiso 1 1 calc R U
C4 C 0.52030(18) 0.84740(10) 0.20427(9) 0.0308(4) Uani 1 1 d . .
H4 H 0.5453 0.8602 0.1658 0.037 Uiso 1 1 calc R U
C5 C 0.59520(17) 0.81381(10) 0.25001(9) 0.0281(4) Uani 1 1 d . .
H5 H 0.6721 0.8030 0.2430 0.034 Uiso 1 1 calc R U
C6 C 0.56023(15) 0.79433(9) 0.30883(8) 0.0209(4) Uani 1 1 d . .
C7 C 0.63180(15) 0.75652(9) 0.35526(8) 0.0230(4) Uani 1 1 d . .
H7 H 0.7090 0.7435 0.3505 0.028 Uiso 1 1 calc R U
C8 C 0.28157(15) 0.97024(9) 0.37427(9) 0.0234(4) Uani 1 1 d . .
H8 H 0.3653 0.9772 0.3699 0.028 Uiso 1 1 calc R U
C9 C 0.20934(17) 1.01727(10) 0.32408(10) 0.0323(5) Uani 1 1 d . .
H9A H 0.1261 1.0090 0.3245 0.049 Uiso 1 1 calc R U
H9B H 0.2280 1.0049 0.2826 0.049 Uiso 1 1 calc R U
H2C H 0.2277 1.0680 0.3331 0.049 Uiso 1 1 calc R U
C10 C 0.26803(17) 0.99722(10) 0.43997(10) 0.0328(5) Uani 1 1 d . .
H10A H 0.2992 1.0462 0.4459 0.049 Uiso 1 1 calc R U
H10B H 0.3110 0.9654 0.4719 0.049 Uiso 1 1 calc R U
H10C H 0.1852 0.9973 0.4442 0.049 Uiso 1 1 calc R U
C11 C 0.09782(14) 0.86577(9) 0.37921(9) 0.0234(4) Uani 1 1 d . .
H11 H 0.0601 0.9135 0.3685 0.028 Uiso 1 1 calc R U
C12 C 0.09185(16) 0.85062(11) 0.44874(9) 0.0328(4) Uani 1 1 d . .
H12A H 0.0117 0.8578 0.4565 0.049 Uiso 1 1 calc R U
H12B H 0.1443 0.8835 0.4753 0.049 Uiso 1 1 calc R U
H12C H 0.1157 0.8008 0.4588 0.049 Uiso 1 1 calc R U
C13 C 0.02764(17) 0.80961(10) 0.33788(10) 0.0314(4) Uani 1 1 d . .
H13A H 0.0658 0.7626 0.3450 0.047 Uiso 1 1 calc R U
H13B H 0.0232 0.8231 0.2936 0.047 Uiso 1 1 calc R U
H13C H -0.0513 0.8069 0.3484 0.047 Uiso 1 1 calc R U
C14 C 0.56351(15) 0.63411(9) 0.42623(9) 0.0244(4) Uani 1 1 d . .
H14 H 0.5014 0.6199 0.3907 0.029 Uiso 1 1 calc R U
C15 C 0.67434(16) 0.59458(10) 0.41582(10) 0.0307(4) Uani 1 1 d . .
H15A H 0.7354 0.6018 0.4524 0.046 Uiso 1 1 calc R U
H15B H 0.7009 0.6135 0.3781 0.046 Uiso 1 1 calc R U
H15C H 0.6578 0.5431 0.4104 0.046 Uiso 1 1 calc R U
C16 C 0.52292(18) 0.60765(11) 0.48653(10) 0.0363(5) Uani 1 1 d . .
H16A H 0.5008 0.5568 0.4818 0.054 Uiso 1 1 calc R U
H16B H 0.4555 0.6360 0.4942 0.054 Uiso 1 1 calc R U
H16C H 0.5865 0.6132 0.5221 0.054 Uiso 1 1 calc R U
C17 C 0.68634(15) 0.75164(10) 0.49433(8) 0.0248(4) Uani 1 1 d . .
H17 H 0.7311 0.7059 0.5040 0.030 Uiso 1 1 calc R U
C18 C 0.63221(17) 0.76975(12) 0.55252(9) 0.0336(5) Uani 1 1 d . .
H18A H 0.6939 0.7737 0.5892 0.050 Uiso 1 1 calc R U
H18B H 0.5776 0.7316 0.5598 0.050 Uiso 1 1 calc R U
H18C H 0.5903 0.8156 0.5460 0.050 Uiso 1 1 calc R U
C19 C 0.77475(16) 0.80898(11) 0.48298(10) 0.0319(4) Uani 1 1 d . .
H19A H 0.7347 0.8551 0.4740 0.048 Uiso 1 1 calc R U
H19B H 0.8121 0.7949 0.4471 0.048 Uiso 1 1 calc R U
H19C H 0.8342 0.8137 0.5206 0.048 Uiso 1 1 calc R U
C20 C 0.48014(15) 0.87238(9) 0.44041(8) 0.0220(4) Uani 1 1 d . .
O1 O 0.52913(11) 0.92225(7) 0.46291(7) 0.0331(3) Uani 1 1 d . .
C21 C 0.35650(14) 0.77676(9) 0.48053(8) 0.0206(4) Uani 1 1 d . .
O2 O 0.32946(11) 0.76539(7) 0.52893(6) 0.0306(3) Uani 1 1 d . .
Mn2 Mn 0.21044(2) 0.57945(2) 0.29681(2) 0.01530(6) Uani 1 1 d . .
P3 P 0.30245(4) 0.60020(2) 0.21211(2) 0.01967(10) Uani 1 1 d . .
P4 P 0.07660(4) 0.57479(2) 0.36455(2) 0.01788(9) Uani 1 1 d . .
N2 N 0.08788(12) 0.64852(7) 0.24681(6) 0.0178(3) Uani 1 1 d . .
C22 C 0.23426(16) 0.68571(9) 0.18394(8) 0.0232(4) Uani 1 1 d . .
H22A H 0.2799 0.7263 0.2051 0.028 Uiso 1 1 calc R U
H22B H 0.2339 0.6902 0.1381 0.028 Uiso 1 1 calc R U
C23 C 0.11112(16) 0.68892(9) 0.19740(8) 0.0217(4) Uani 1 1 d . .
C24 C 0.02927(17) 0.73228(10) 0.16224(9) 0.0289(4) Uani 1 1 d . .
H24 H 0.0484 0.7599 0.1282 0.035 Uiso 1 1 calc R U
C25 C -0.08379(17) 0.73450(10) 0.17824(9) 0.0310(4) Uani 1 1 d . .
H25 H -0.1422 0.7636 0.1546 0.037 Uiso 1 1 calc R U
C26 C -0.10932(16) 0.69526(9) 0.22726(9) 0.0264(4) Uani 1 1 d . .
H26 H -0.1863 0.6963 0.2370 0.032 Uiso 1 1 calc R U
C27 C -0.02197(15) 0.65210(8) 0.26478(8) 0.0205(4) Uani 1 1 d . .
C28 C -0.04274(15) 0.61659(9) 0.31838(8) 0.0226(4) Uani 1 1 d . .
H28 H -0.1185 0.6149 0.3297 0.027 Uiso 1 1 calc R U
C29 C 0.45959(16) 0.62270(10) 0.22461(8) 0.0254(4) Uani 1 1 d . .
H29 H 0.4693 0.6638 0.2549 0.030 Uiso 1 1 calc R U
C30 C 0.53908(17) 0.56273(12) 0.25581(10) 0.0349(5) Uani 1 1 d . .
H30A H 0.5405 0.5230 0.2260 0.052 Uiso 1 1 calc R U
H30B H 0.5093 0.5453 0.2932 0.052 Uiso 1 1 calc R U
H30C H 0.6183 0.5815 0.2682 0.052 Uiso 1 1 calc R U
C31 C 0.50382(18) 0.64973(11) 0.16565(9) 0.0343(5) Uani 1 1 d . .
H31A H 0.5823 0.6698 0.1774 0.052 Uiso 1 1 calc R U
H31B H 0.4511 0.6871 0.1454 0.052 Uiso 1 1 calc R U
H31C H 0.5064 0.6096 0.1364 0.052 Uiso 1 1 calc R U
C32 C 0.27621(18) 0.54202(10) 0.14141(8) 0.0298(4) Uani 1 1 d . .
H32 H 0.3224 0.5625 0.1102 0.036 Uiso 1 1 calc R U
C33 C 0.3198(2) 0.46482(11) 0.15558(11) 0.0430(5) Uani 1 1 d . .
H33A H 0.2813 0.4444 0.1889 0.064 Uiso 1 1 calc R U
H33B H 0.4044 0.4654 0.1695 0.064 Uiso 1 1 calc R U
H33C H 0.3015 0.4355 0.1175 0.064 Uiso 1 1 calc R U
C34 C 0.14776(19) 0.54270(11) 0.11058(9) 0.0363(5) Uani 1 1 d . .
H34A H 0.1375 0.5120 0.0731 0.055 Uiso 1 1 calc R U
H34B H 0.1242 0.5920 0.0985 0.055 Uiso 1 1 calc R U
H34C H 0.0994 0.5245 0.1405 0.055 Uiso 1 1 calc R U
C35 C 0.02948(15) 0.48648(9) 0.39443(8) 0.0223(4) Uani 1 1 d . .
H35 H 0.0092 0.4957 0.4371 0.027 Uiso 1 1 calc R U
C36 C 0.12692(17) 0.42977(9) 0.40254(9) 0.0266(4) Uani 1 1 d . .
H36A H 0.1003 0.3866 0.4223 0.040 Uiso 1 1 calc R U
H36B H 0.1962 0.4492 0.4293 0.040 Uiso 1 1 calc R U
H36C H 0.1464 0.4172 0.3613 0.040 Uiso 1 1 calc R U
C37 C -0.08051(17) 0.45689(10) 0.35370(9) 0.0306(4) Uani 1 1 d . .
H37A H -0.0649 0.4484 0.3109 0.046 Uiso 1 1 calc R U
H37B H -0.1441 0.4918 0.3524 0.046 Uiso 1 1 calc R U
H37C H -0.1030 0.4116 0.3717 0.046 Uiso 1 1 calc R U
C38 C 0.11326(15) 0.62625(9) 0.43948(8) 0.0223(4) Uani 1 1 d . .
H38 H 0.1512 0.6719 0.4288 0.027 Uiso 1 1 calc R U
C39 C 0.00451(16) 0.64825(10) 0.46682(9) 0.0288(4) Uani 1 1 d . .
H39A H -0.0372 0.6050 0.4769 0.043 Uiso 1 1 calc R U
H39B H -0.0467 0.6772 0.4359 0.043 Uiso 1 1 calc R U
H39C H 0.0279 0.6766 0.5052 0.043 Uiso 1 1 calc R U
C40 C 0.20184(17) 0.58778(11) 0.48827(9) 0.0293(4) Uani 1 1 d . .
H40A H 0.2299 0.6209 0.5228 0.044 Uiso 1 1 calc R U
H40B H 0.2678 0.5716 0.4686 0.044 Uiso 1 1 calc R U
H40C H 0.1648 0.5461 0.5048 0.044 Uiso 1 1 calc R U
C41 C 0.13845(16) 0.50112(9) 0.26100(8) 0.0217(4) Uani 1 1 d . .
O3 O 0.09286(12) 0.44920(7) 0.24023(6) 0.0308(3) Uani 1 1 d . .
C42 C 0.31709(15) 0.52250(9) 0.34177(8) 0.0191(3) Uani 1 1 d . .
O4 O 0.38519(11) 0.48539(6) 0.37145(6) 0.0265(3) Uani 1 1 d . .
N3 N 0.32149(11) 0.71264(7) 0.36467(6) 0.0150(3) Uani 1 1 d . .
N4 N 0.28138(11) 0.66466(7) 0.33878(6) 0.0149(3) Uani 1 1 d . .

loop_
_atom_site_aniso_label
_atom_site_aniso_U_11
_atom_site_aniso_U_22
_atom_site_aniso_U_33
_atom_site_aniso_U_23
_atom_site_aniso_U_13
_atom_site_aniso_U_12
Mn1 0.01484(12) 0.01550(13) 0.01434(13) -0.00060(9) 0.00141(9) -0.00075(9)
P1 0.0181(2) 0.0158(2) 0.0186(2) -0.00223(17) -0.00001(17) 0.00117(16)
P2 0.0147(2) 0.0188(2) 0.0191(2) 0.00268(17) 0.00231(17) 0.00004(16)
N1 0.0235(7) 0.0144(7) 0.0160(7) 0.0007(5) 0.0043(6) -0.0002(6)
C1 0.0308(10) 0.0218(9) 0.0191(9) -0.0022(7) -0.0029(7) 0.0080(7)
C2 0.0343(10) 0.0127(8) 0.0194(9) -0.0003(7) 0.0015(7) 0.0014(7)
C3 0.0461(12) 0.0189(9) 0.0198(9) 0.0042(7) 0.0033(8) 0.0035(8)
C4 0.0503(12) 0.0228(9) 0.0229(10) 0.0029(8) 0.0167(9) -0.0038(9)
C5 0.0365(11) 0.0235(9) 0.0280(10) 0.0011(8) 0.0168(8) -0.0028(8)
C6 0.0266(9) 0.0146(8) 0.0229(9) -0.0013(7) 0.0081(7) -0.0039(7)
C7 0.0209(9) 0.0229(9) 0.0270(9) 0.0022(7) 0.0096(7) 0.0013(7)
C8 0.0206(9) 0.0166(8) 0.0317(10) -0.0018(7) 0.0000(8) 0.0001(7)
C9 0.0270(10) 0.0207(9) 0.0474(13) 0.0070(9) -0.0002(9) -0.0002(8)
C10 0.0311(10) 0.0260(10) 0.0400(12) -0.0133(9) 0.0016(9) 0.0001(8)
C11 0.0174(8) 0.0210(9) 0.0308(10) -0.0021(7) 0.0010(7) 0.0017(7)
C12 0.0232(10) 0.0391(11) 0.0375(12) -0.0040(9) 0.0088(8) -0.0033(8)
C13 0.0270(10) 0.0232(9) 0.0408(12) -0.0017(8) -0.0044(9) -0.0035(8)
C14 0.0191(9) 0.0195(9) 0.0331(10) 0.0062(8) -0.0009(7) 0.0019(7)
C15 0.0246(10) 0.0246(10) 0.0417(12) 0.0014(8) 0.0017(9) 0.0061(8)
C16 0.0324(11) 0.0297(10) 0.0481(13) 0.0168(9) 0.0108(10) 0.0020(9)
C17 0.0171(8) 0.0311(10) 0.0247(10) 0.0011(8) -0.0015(7) 0.0017(7)
C18 0.0249(10) 0.0520(13) 0.0214(10) 0.0000(9) -0.0034(8) 0.0032(9)
C19 0.0214(9) 0.0378(11) 0.0355(11) -0.0076(9) 0.0012(8) -0.0051(8)
C20 0.0173(8) 0.0243(9) 0.0238(9) -0.0002(7) 0.0013(7) 0.0027(7)
O1 0.0259(7) 0.0267(7) 0.0430(8) -0.0112(6) -0.0055(6) -0.0041(6)
C21 0.0162(8) 0.0234(9) 0.0209(9) -0.0026(7) -0.0011(7) -0.0011(7)
O2 0.0274(7) 0.0475(8) 0.0178(7) 0.0009(6) 0.0067(5) -0.0031(6)
Mn2 0.01972(13) 0.01284(12) 0.01327(12) -0.00039(9) 0.00239(10) 0.00009(9)
P3 0.0280(2) 0.0166(2) 0.0154(2) -0.00075(17) 0.00641(18) -0.00009(18)
P4 0.0195(2) 0.0165(2) 0.0179(2) -0.00062(17) 0.00358(17) -0.00251(17)
N2 0.0222(7) 0.0141(7) 0.0158(7) -0.0005(5) -0.0006(6) -0.0007(5)
C22 0.0360(10) 0.0168(8) 0.0170(9) 0.0019(7) 0.0050(7) -0.0010(7)
C23 0.0312(10) 0.0147(8) 0.0178(8) -0.0020(7) -0.0007(7) -0.0018(7)
C24 0.0395(11) 0.0212(9) 0.0228(9) 0.0049(7) -0.0045(8) -0.0011(8)
C25 0.0310(10) 0.0202(9) 0.0355(11) -0.0001(8) -0.0132(9) 0.0024(8)
C26 0.0211(9) 0.0193(9) 0.0352(11) -0.0031(8) -0.0063(8) -0.0007(7)
C27 0.0209(9) 0.0128(8) 0.0257(9) -0.0044(7) -0.0027(7) -0.0017(6)
C28 0.0182(8) 0.0217(9) 0.0276(10) -0.0012(7) 0.0030(7) -0.0014(7)
C29 0.0285(10) 0.0269(9) 0.0224(9) -0.0031(7) 0.0091(8) -0.0022(8)
C30 0.0291(10) 0.0465(12) 0.0310(11) 0.0054(9) 0.0109(9) 0.0045(9)
C31 0.0368(11) 0.0352(11) 0.0342(11) 0.0046(9) 0.0155(9) -0.0035(9)
C32 0.0467(12) 0.0272(10) 0.0182(9) -0.0073(8) 0.0138(8) -0.0066(9)
C33 0.0523(14) 0.0286(11) 0.0510(14) -0.0172(10) 0.0172(11) 0.0004(10)
C34 0.0571(14) 0.0336(11) 0.0168(9) -0.0031(8) 0.0015(9) -0.0111(10)
C35 0.0271(9) 0.0207(9) 0.0198(9) 0.0013(7) 0.0059(7) -0.0059(7)
C36 0.0355(10) 0.0214(9) 0.0233(9) 0.0042(7) 0.0064(8) -0.0020(8)
C37 0.0327(11) 0.0267(10) 0.0322(11) -0.0003(8) 0.0049(9) -0.0115(8)
C38 0.0254(9) 0.0223(9) 0.0205(9) -0.0042(7) 0.0082(7) -0.0072(7)
C39 0.0324(10) 0.0284(10) 0.0290(10) -0.0061(8) 0.0151(8) -0.0047(8)
C40 0.0306(10) 0.0356(11) 0.0218(9) -0.0052(8) 0.0038(8) -0.0051(8)
C41 0.0286(9) 0.0209(9) 0.0156(8) 0.0018(7) 0.0035(7) 0.0012(7)
O3 0.0447(8) 0.0226(7) 0.0244(7) -0.0057(5) 0.0037(6) -0.0103(6)
C42 0.0256(9) 0.0176(8) 0.0156(8) -0.0016(7) 0.0076(7) -0.0020(7)
O4 0.0306(7) 0.0239(7) 0.0247(7) 0.0056(5) 0.0031(6) 0.0073(5)
N3 0.0159(7) 0.0168(7) 0.0126(7) 0.0031(5) 0.0027(5) 0.0021(5)
N4 0.0160(7) 0.0164(7) 0.0128(7) 0.0032(5) 0.0043(5) 0.0017(5)

loop_
_atom_type_symbol
_atom_type_description
_atom_type_scat_dispersion_real
_atom_type_scat_dispersion_imag
_atom_type_scat_source
C C 0.0033 0.0016 'International Tables Vol C Tables 4.2.6.8 and 6.1.1.4'
H H 0.0000 0.0000 'International Tables Vol C Tables 4.2.6.8 and 6.1.1.4'
N N 0.0061 0.0033 'International Tables Vol C Tables 4.2.6.8 and 6.1.1.4'
O O 0.0106 0.0060 'International Tables Vol C Tables 4.2.6.8 and 6.1.1.4'
P P 0.1023 0.0942 'International Tables Vol C Tables 4.2.6.8 and 6.1.1.4'
Mn Mn 0.3368 0.7283 'International Tables Vol C Tables 4.2.6.8 and 6.1.1.4'

loop_
_geom_angle_atom_site_label_1
_geom_angle_atom_site_label_2
_geom_angle_atom_site_label_3
_geom_angle
C20 Mn1 C21 89.40(8)
C20 Mn1 N3 176.02(7)
C21 Mn1 N3 94.16(7)
C20 Mn1 N1 92.65(7)
C21 Mn1 N1 177.93(7)
N3 Mn1 N1 83.78(5)
C20 Mn1 P1 88.49(6)
C21 Mn1 P1 98.99(6)
N3 Mn1 P1 92.71(4)
N1 Mn1 P1 81.34(4)
C20 Mn1 P2 87.17(6)
C21 Mn1 P2 97.24(6)
N3 Mn1 P2 90.60(4)
N1 Mn1 P2 82.60(4)
P1 Mn1 P2 163.148(19)
C1 P1 C11 107.02(8)
C1 P1 C8 103.86(8)
C11 P1 C8 102.73(8)
C1 P1 Mn1 98.64(6)
C11 P1 Mn1 125.65(6)
C8 P1 Mn1 116.58(6)
C7 P2 C14 108.17(8)
C7 P2 C17 109.50(8)
C14 P2 C17 101.08(8)
C7 P2 Mn1 100.65(6)
C14 P2 Mn1 116.17(6)
C17 P2 Mn1 120.93(6)
C2 N1 C6 119.58(14)
C2 N1 Mn1 121.83(11)
C6 N1 Mn1 118.60(11)
C2 C1 P1 109.33(12)
C2 C1 H1A 109.8
P1 C1 H1A 109.8
C2 C1 H1B 109.8
P1 C1 H1B 109.8
H1A C1 H1B 108.3
N1 C2 C3 122.98(17)
N1 C2 C1 115.41(15)
C3 C2 C1 121.49(16)
C2 C3 C4 118.36(17)
C2 C3 H3 120.8
C4 C3 H3 120.8
C5 C4 C3 120.25(17)
C5 C4 H4 119.9
C3 C4 H4 119.9
C4 C5 C6 121.13(18)
C4 C5 H5 119.4
C6 C5 H5 119.4
C7 C6 N1 119.67(15)
C7 C6 C5 122.86(16)
N1 C6 C5 117.46(16)
C6 C7 P2 117.53(13)
C6 C7 H7 121.2
P2 C7 H7 121.2
C9 C8 C10 109.82(15)
C9 C8 P1 114.47(12)
C10 C8 P1 111.58(13)
C9 C8 H8 106.8
C10 C8 H8 106.8
P1 C8 H8 106.8
C8 C9 H9A 109.5
C8 C9 H9B 109.5
H9A C9 H9B 109.5
C8 C9 H2C 109.5
H9A C9 H2C 109.5
H9B C9 H2C 109.5
C8 C10 H10A 109.5
C8 C10 H10B 109.5
H10A C10 H10B 109.5
C8 C10 H10C 109.5
H10A C10 H10C 109.5
H10B C10 H10C 109.5
C13 C11 C12 109.93(15)
C13 C11 P1 112.98(13)
C12 C11 P1 111.16(12)
C13 C11 H11 107.5
C12 C11 H11 107.5
P1 C11 H11 107.5
C11 C12 H12A 109.5
C11 C12 H12B 109.5
H12A C12 H12B 109.5
C11 C12 H12C 109.5
H12A C12 H12C 109.5
H12B C12 H12C 109.5
C11 C13 H13A 109.5
C11 C13 H13B 109.5
H13A C13 H13B 109.5
C11 C13 H13C 109.5
H13A C13 H13C 109.5
H13B C13 H13C 109.5
C15 C14 C16 110.51(15)
C15 C14 P2 114.10(13)
C16 C14 P2 112.57(13)
C15 C14 H14 106.4
C16 C14 H14 106.4
P2 C14 H14 106.4
C14 C15 H15A 109.5
C14 C15 H15B 109.5
H15A C15 H15B 109.5
C14 C15 H15C 109.5
H15A C15 H15C 109.5
H15B C15 H15C 109.5
C14 C16 H16A 109.5
C14 C16 H16B 109.5
H16A C16 H16B 109.5
C14 C16 H16C 109.5
H16A C16 H16C 109.5
H16B C16 H16C 109.5
C19 C17 C18 110.69(16)
C19 C17 P2 112.91(13)
C18 C17 P2 112.94(12)
C19 C17 H17 106.6
C18 C17 H17 106.6
P2 C17 H17 106.6
C17 C18 H18A 109.5
C17 C18 H18B 109.5
H18A C18 H18B 109.5
C17 C18 H18C 109.5
H18A C18 H18C 109.5
H18B C18 H18C 109.5
C17 C19 H19A 109.5
C17 C19 H19B 109.5
H19A C19 H19B 109.5
C17 C19 H19C 109.5
H19A C19 H19C 109.5
H19B C19 H19C 109.5
O1 C20 Mn1 178.42(16)
O2 C21 Mn1 178.87(16)
C42 Mn2 C41 89.25(8)
C42 Mn2 N4 91.47(7)
C41 Mn2 N4 176.61(7)
C42 Mn2 N2 178.01(7)
C41 Mn2 N2 92.61(7)
N4 Mn2 N2 86.64(5)
C42 Mn2 P3 99.19(5)
C41 Mn2 P3 92.24(6)
N4 Mn2 P3 90.91(4)
N2 Mn2 P3 81.47(4)
C42 Mn2 P4 96.55(5)
C41 Mn2 P4 85.77(6)
N4 Mn2 P4 90.86(4)
N2 Mn2 P4 82.87(4)
P3 Mn2 P4 164.11(2)
C22 P3 C29 102.45(8)
C22 P3 C32 103.21(8)
C29 P3 C32 106.27(9)
C22 P3 Mn2 100.23(6)
C29 P3 Mn2 119.85(6)
C32 P3 Mn2 121.34(6)
C28 P4 C38 108.27(8)
C28 P4 C35 109.57(8)
C38 P4 C35 100.99(8)
C28 P4 Mn2 100.19(6)
C38 P4 Mn2 116.49(6)
C35 P4 Mn2 120.98(6)
C23 N2 C27 119.66(14)
C23 N2 Mn2 122.57(11)
C27 N2 Mn2 117.77(11)
C23 C22 P3 110.10(12)
C23 C22 H22A 109.6
P3 C22 H22A 109.6
C23 C22 H22B 109.6
P3 C22 H22B 109.6
H22A C22 H22B 108.2
N2 C23 C24 123.09(17)
N2 C23 C22 116.18(15)
C24 C23 C22 120.71(16)
C23 C24 C25 118.05(17)
C23 C24 H24 121.0
C25 C24 H24 121.0
C26 C25 C24 120.21(17)
C26 C25 H25 119.9
C24 C25 H25 119.9
C25 C26 C27 121.09(18)
C25 C26 H26 119.5
C27 C26 H26 119.5
C28 C27 N2 119.92(15)
C28 C27 C26 122.27(17)
N2 C27 C26 117.78(16)
C27 C28 P4 117.20(13)
C27 C28 H28 121.4
P4 C28 H28 121.4
C31 C29 C30 110.15(15)
C31 C29 P3 114.11(13)
C30 C29 P3 114.22(13)
C31 C29 H29 105.8
C30 C29 H29 105.8
P3 C29 H29 105.8
C29 C30 H30A 109.5
C29 C30 H30B 109.5
H30A C30 H30B 109.5
C29 C30 H30C 109.5
H30A C30 H30C 109.5
H30B C30 H30C 109.5
C29 C31 H31A 109.5
C29 C31 H31B 109.5
H31A C31 H31B 109.5
C29 C31 H31C 109.5
H31A C31 H31C 109.5
H31B C31 H31C 109.5
C34 C32 C33 111.13(16)
C34 C32 P3 111.82(13)
C33 C32 P3 112.13(14)
C34 C32 H32 107.1
C33 C32 H32 107.1
P3 C32 H32 107.1
C32 C33 H33A 109.5
C32 C33 H33B 109.5
H33A C33 H33B 109.5
C32 C33 H33C 109.5
H33A C33 H33C 109.5
H33B C33 H33C 109.5
C32 C34 H34A 109.5
C32 C34 H34B 109.5
H34A C34 H34B 109.5
C32 C34 H34C 109.5
H34A C34 H34C 109.5
H34B C34 H34C 109.5
C37 C35 C36 110.51(15)
C37 C35 P4 112.34(12)
C36 C35 P4 112.92(12)
C37 C35 H35 106.9
C36 C35 H35 106.9
P4 C35 H35 106.9
C35 C36 H36A 109.5
C35 C36 H36B 109.5
H36A C36 H36B 109.5
C35 C36 H36C 109.5
H36A C36 H36C 109.5
H36B C36 H36C 109.5
C35 C37 H37A 109.5
C35 C37 H37B 109.5
H37A C37 H37B 109.5
C35 C37 H37C 109.5
H37A C37 H37C 109.5
H37B C37 H37C 109.5
C40 C38 C39 111.53(15)
C40 C38 P4 112.99(12)
C39 C38 P4 112.42(12)
C40 C38 H38 106.5
C39 C38 H38 106.5
P4 C38 H38 106.5
C38 C39 H39A 109.5
C38 C39 H39B 109.5
H39A C39 H39B 109.5
C38 C39 H39C 109.5
H39A C39 H39C 109.5
H39B C39 H39C 109.5
C38 C40 H40A 109.5
C38 C40 H40B 109.5
H40A C40 H40B 109.5
C38 C40 H40C 109.5
H40A C40 H40C 109.5
H40B C40 H40C 109.5
O3 C41 Mn2 177.22(15)
O4 C42 Mn2 179.08(15)
N4 N3 Mn1 175.81(13)
N3 N4 Mn2 177.73(12)

loop_
_geom_bond_atom_site_label_1
_geom_bond_atom_site_label_2
_geom_bond_distance
Mn1 C20 1.7922(18)
Mn1 C21 1.7941(18)
Mn1 N3 1.9393(14)
Mn1 N1 2.0845(14)
Mn1 P1 2.3022(5)
Mn1 P2 2.3091(5)
P1 C1 1.8299(18)
P1 C11 1.8541(18)
P1 C8 1.8579(17)
P2 C7 1.7509(18)
P2 C14 1.8546(17)
P2 C17 1.8740(18)
N1 C2 1.367(2)
N1 C6 1.395(2)
C1 C2 1.506(3)
C1 H1A 0.9900
C1 H1B 0.9900
C2 C3 1.373(2)
C3 C4 1.400(3)
C3 H3 0.9500
C4 C5 1.357(3)
C4 H4 0.9500
C5 C6 1.437(2)
C5 H5 0.9500
C6 C7 1.385(2)
C7 H7 0.9500
C8 C9 1.531(2)
C8 C10 1.533(3)
C8 H8 1.0000
C9 H9A 0.9800
C9 H9B 0.9800
C9 H2C 0.9800
C10 H10A 0.9800
C10 H10B 0.9800
C10 H10C 0.9800
C11 C13 1.521(2)
C11 C12 1.536(3)
C11 H11 1.0000
C12 H12A 0.9800
C12 H12B 0.9800
C12 H12C 0.9800
C13 H13A 0.9800
C13 H13B 0.9800
C13 H13C 0.9800
C14 C15 1.529(2)
C14 C16 1.532(3)
C14 H14 1.0000
C15 H15A 0.9800
C15 H15B 0.9800
C15 H15C 0.9800
C16 H16A 0.9800
C16 H16B 0.9800
C16 H16C 0.9800
C17 C19 1.526(3)
C17 C18 1.527(3)
C17 H17 1.0000
C18 H18A 0.9800
C18 H18B 0.9800
C18 H18C 0.9800
C19 H19A 0.9800
C19 H19B 0.9800
C19 H19C 0.9800
C20 O1 1.153(2)
C21 O2 1.155(2)
Mn2 C42 1.7908(17)
Mn2 C41 1.7907(18)
Mn2 N4 1.9405(14)
Mn2 N2 2.0837(13)
Mn2 P3 2.2892(5)
Mn2 P4 2.2969(5)
P3 C22 1.8351(17)
P3 C29 1.8491(19)
P3 C32 1.8524(18)
P4 C28 1.7524(18)
P4 C38 1.8652(17)
P4 C35 1.8765(17)
N2 C23 1.364(2)
N2 C27 1.393(2)
C22 C23 1.505(3)
C22 H22A 0.9900
C22 H22B 0.9900
C23 C24 1.377(2)
C24 C25 1.410(3)
C24 H24 0.9500
C25 C26 1.354(3)
C25 H25 0.9500
C26 C27 1.436(2)
C26 H26 0.9500
C27 C28 1.384(2)
C28 H28 0.9500
C29 C31 1.529(2)
C29 C30 1.532(3)
C29 H29 1.0000
C30 H30A 0.9800
C30 H30B 0.9800
C30 H30C 0.9800
C31 H31A 0.9800
C31 H31B 0.9800
C31 H31C 0.9800
C32 C34 1.532(3)
C32 C33 1.536(3)
C32 H32 1.0000
C33 H33A 0.9800
C33 H33B 0.9800
C33 H33C 0.9800
C34 H34A 0.9800
C34 H34B 0.9800
C34 H34C 0.9800
C35 C37 1.531(2)
C35 C36 1.536(3)
C35 H35 1.0000
C36 H36A 0.9800
C36 H36B 0.9800
C36 H36C 0.9800
C37 H37A 0.9800
C37 H37B 0.9800
C37 H37C 0.9800
C38 C40 1.525(3)
C38 C39 1.532(2)
C38 H38 1.0000
C39 H39A 0.9800
C39 H39B 0.9800
C39 H39C 0.9800
C40 H40A 0.9800
C40 H40B 0.9800
C40 H40C 0.9800
C41 O3 1.156(2)
C42 O4 1.161(2)
N3 N4 1.1135(18)

loop_
_geom_torsion_atom_site_label_1
_geom_torsion_atom_site_label_2
_geom_torsion_atom_site_label_3
_geom_torsion_atom_site_label_4
_geom_torsion
C11 P1 C1 C2 -169.07(11)
C8 P1 C1 C2 82.70(13)
Mn1 P1 C1 C2 -37.55(12)
C6 N1 C2 C3 -4.8(2)
Mn1 N1 C2 C3 175.18(13)
C6 N1 C2 C1 171.33(14)
Mn1 N1 C2 C1 -8.66(19)
P1 C1 C2 N1 32.74(18)
P1 C1 C2 C3 -151.04(14)
N1 C2 C3 C4 1.0(3)
C1 C2 C3 C4 -174.93(16)
C2 C3 C4 C5 1.7(3)
C3 C4 C5 C6 -0.6(3)
C2 N1 C6 C7 -173.77(15)
Mn1 N1 C6 C7 6.2(2)
C2 N1 C6 C5 5.7(2)
Mn1 N1 C6 C5 -174.30(12)
C4 C5 C6 C7 176.33(17)
C4 C5 C6 N1 -3.1(3)
N1 C6 C7 P2 2.0(2)
C5 C6 C7 P2 -177.43(13)
C14 P2 C7 C6 114.60(14)
C17 P2 C7 C6 -136.09(14)
Mn1 P2 C7 C6 -7.67(15)
C1 P1 C8 C9 46.24(15)
C11 P1 C8 C9 -65.16(15)
Mn1 P1 C8 C9 153.48(12)
C1 P1 C8 C10 171.72(13)
C11 P1 C8 C10 60.33(14)
Mn1 P1 C8 C10 -81.03(13)
C1 P1 C11 C13 34.37(15)
C8 P1 C11 C13 143.39(13)
Mn1 P1 C11 C13 -80.01(14)
C1 P1 C11 C12 158.50(13)
C8 P1 C11 C12 -92.47(14)
Mn1 P1 C11 C12 44.12(15)
C7 P2 C14 C15 48.70(16)
C17 P2 C14 C15 -66.28(15)
Mn1 P2 C14 C15 160.90(12)
C7 P2 C14 C16 175.68(13)
C17 P2 C14 C16 60.70(14)
Mn1 P2 C14 C16 -72.12(14)
C7 P2 C17 C19 24.76(16)
C14 P2 C17 C19 138.74(14)
Mn1 P2 C17 C19 -91.39(13)
C7 P2 C17 C18 151.30(14)
C14 P2 C17 C18 -94.73(15)
Mn1 P2 C17 C18 35.15(16)
C29 P3 C22 C23 -155.54(12)
C32 P3 C22 C23 94.19(13)
Mn2 P3 C22 C23 -31.63(12)
C27 N2 C23 C24 -2.2(2)
Mn2 N2 C23 C24 176.99(13)
C27 N2 C23 C22 175.96(14)
Mn2 N2 C23 C22 -4.87(19)
P3 C22 C23 N2 25.99(18)
P3 C22 C23 C24 -155.83(14)
N2 C23 C24 C25 -0.2(3)
C22 C23 C24 C25 -178.28(16)
C23 C24 C25 C26 0.6(3)
C24 C25 C26 C27 1.5(3)
C23 N2 C27 C28 -173.92(15)
Mn2 N2 C27 C28 6.9(2)
C23 N2 C27 C26 4.1(2)
Mn2 N2 C27 C26 -175.15(11)
C25 C26 C27 C28 174.14(17)
C25 C26 C27 N2 -3.8(2)
N2 C27 C28 P4 5.3(2)
C26 C27 C28 P4 -172.62(13)
C38 P4 C28 C27 109.89(14)
C35 P4 C28 C27 -140.81(13)
Mn2 P4 C28 C27 -12.56(14)
C22 P3 C29 C31 -58.72(15)
C32 P3 C29 C31 49.24(16)
Mn2 P3 C29 C31 -168.38(11)
C22 P3 C29 C30 173.31(13)
C32 P3 C29 C30 -78.74(15)
Mn2 P3 C29 C30 63.65(15)
C22 P3 C32 C34 -50.59(15)
C29 P3 C32 C34 -158.00(13)
Mn2 P3 C32 C34 60.30(15)
C22 P3 C32 C33 -176.18(14)
C29 P3 C32 C33 76.41(16)
Mn2 P3 C32 C33 -65.30(16)
C28 P4 C35 C37 22.65(15)
C38 P4 C35 C37 136.73(13)
Mn2 P4 C35 C37 -92.97(13)
C28 P4 C35 C36 148.45(13)
C38 P4 C35 C36 -97.47(13)
Mn2 P4 C35 C36 32.83(15)
C28 P4 C38 C40 169.98(12)
C35 P4 C38 C40 54.92(14)
Mn2 P4 C38 C40 -78.14(13)
C28 P4 C38 C39 42.66(15)
C35 P4 C38 C39 -72.39(14)
Mn2 P4 C38 C39 154.54(11)
